data_2220266
loop_
_publ_author_name
'Datta, Amitabha'
'Huang, Jui-Hsien'
'Lee, Hon Man'

_publ_section_title Bis{2-methoxy-6-[(3-methoxypropyl)iminomethyl]phenolato-\k^2^<i>N</i>,<i>O</i>^1^}copper(II)
_journal_coeditor_code LH2719
_journal_issue 12
_journal_name_full 'Acta Crystallographica Section E'
_journal_page_first m1497
_journal_paper_doi 10.1107/S1600536808035289
_journal_volume 64
_journal_year 2008
_chemical_formula_iupac '[Cu (C12 H16 N1 O3)2]'
_chemical_formula_moiety 'C24 H32 Cu N2 O6'
_chemical_formula_sum 'C24 H32 Cu N2 O6'
_chemical_formula_weight 508.06
_chemical_name_systematic
;
Bis{2-methoxy-6-[(3-methoxypropyl)iminomethyl]phenolato-
\k^2^N,<i>O</i>^1^}copper(II)
;
_space_group_IT_number 14
_symmetry_cell_setting monoclinic
_symmetry_space_group_name_Hall '-P 2ybc'
_symmetry_space_group_name_H-M 'P 1 21/c 1'
_atom_sites_solution_hydrogens geom
_atom_sites_solution_primary direct
_atom_sites_solution_secondary difmap
_audit_creation_method SHELXL-97
_cell_angle_alpha 90.00
_cell_angle_beta 96.9120(10)
_cell_angle_gamma 90.00
_cell_formula_units_Z 2
_cell_length_a 11.2189(9)
_cell_length_b 10.7004(8)
_cell_length_c 9.5002(7)
_cell_measurement_reflns_used 3703
_cell_measurement_temperature 100(2)
_cell_measurement_theta_max 26.35
_cell_measurement_theta_min 2.64
_cell_volume 1132.18(15)
_computing_cell_refinement 'APEX2 (Bruker, 2004) and SAINT (Bruker, 2004)'
_computing_data_collection 'APEX2 (Bruker, 2004)'
_computing_data_reduction 'SAINT (Bruker, 2004)'
_computing_molecular_graphics 'SHELXTL (Sheldrick, 2008'
_computing_publication_material 'SHELXTL (Sheldrick, 2008'
_computing_structure_refinement 'SHELXTL (Sheldrick, 2008'
_computing_structure_solution 'SHELXTL (Sheldrick, 2008)'
_diffrn_ambient_temperature 100(2)
_diffrn_measured_fraction_theta_full 0.994
_diffrn_measured_fraction_theta_max 0.994
_diffrn_measurement_device_type 'Bruker SMART APEXII'
_diffrn_measurement_method \w
_diffrn_radiation_monochromator graphite
_diffrn_radiation_type MoK\a
_diffrn_radiation_wavelength 0.71073
_diffrn_reflns_av_R_equivalents 0.0321
_diffrn_reflns_av_sigmaI/netI 0.0315
_diffrn_reflns_limit_h_max 7
_diffrn_reflns_limit_h_min -13
_diffrn_reflns_limit_k_max 12
_diffrn_reflns_limit_k_min -13
_diffrn_reflns_limit_l_max 11
_diffrn_reflns_limit_l_min -11
_diffrn_reflns_number 6343
_diffrn_reflns_theta_full 26.38
_diffrn_reflns_theta_max 26.38
_diffrn_reflns_theta_min 2.64
_diffrn_standards_decay_% 0
_diffrn_standards_interval_count 0
_diffrn_standards_interval_time 0
_diffrn_standards_number 0
_exptl_absorpt_coefficient_mu 1.009
_exptl_absorpt_correction_T_max 0.6677
_exptl_absorpt_correction_T_min 0.6135
_exptl_absorpt_correction_type multi-scan
_exptl_absorpt_process_details '(SADABS; Sheldrick, 1996)'
_exptl_crystal_colour black
_exptl_crystal_density_diffrn 1.490
_exptl_crystal_density_method 'not measured'
_exptl_crystal_description block
_exptl_crystal_F_000 534
_exptl_crystal_size_max 0.50
_exptl_crystal_size_mid 0.50
_exptl_crystal_size_min 0.40
_refine_diff_density_max 0.306
_refine_diff_density_min -0.366
_refine_ls_extinction_method none
_refine_ls_goodness_of_fit_ref 1.086
_refine_ls_hydrogen_treatment constr
_refine_ls_matrix_type full
_refine_ls_number_parameters 153
_refine_ls_number_reflns 2298
_refine_ls_number_restraints 0
_refine_ls_restrained_S_all 1.086
_refine_ls_R_factor_all 0.0304
_refine_ls_R_factor_gt 0.0272
_refine_ls_shift/su_max 0.000
_refine_ls_shift/su_mean 0.000
_refine_ls_structure_factor_coef Fsqd
_refine_ls_weighting_details 'calc w=1/[\s^2^(Fo^2^)+(0.0461P)^2^+0.0531P] where P=(Fo^2^+2Fc^2^)/3'
_refine_ls_weighting_scheme calc
_refine_ls_wR_factor_gt 0.0774
_refine_ls_wR_factor_ref 0.0787
_reflns_number_gt 2065
_reflns_number_total 2298
_reflns_threshold_expression I>2\s(I)
_cod_data_source_file lh2719.cif
_cod_data_source_block I
_cod_original_sg_symbol_H-M 'P 21/c'
_cod_database_code 2220266
_cod_database_fobs_code 2220266

loop_
_symmetry_equiv_pos_as_xyz
'x, y, z'
'-x, y+1/2, -z+1/2'
'-x, -y, -z'
'x, -y-1/2, z-1/2'

loop_
_atom_site_type_symbol
_atom_site_label
_atom_site_fract_x
_atom_site_fract_y
_atom_site_fract_z
_atom_site_U_iso_or_equiv
_atom_site_adp_type
_atom_site_calc_flag
_atom_site_refinement_flags
_atom_site_occupancy
Cu Cu1 0.0000 0.5000 0.5000 0.01161(11) Uani d S 1
N N1 0.06486(12) 0.67268(12) 0.54175(13) 0.0124(3) Uani d . 1
O O1 -0.10464(10) 0.55690(11) 0.34077(12) 0.0157(3) Uani d . 1
O O2 -0.26520(10) 0.57869(11) 0.11946(12) 0.0168(3) Uani d . 1
O O3 0.38383(10) 0.83717(11) 0.73181(13) 0.0203(3) Uani d . 1
C C1 -0.12843(14) 0.67057(15) 0.29658(16) 0.0123(3) Uani d . 1
C C2 -0.21677(14) 0.68788(15) 0.17655(16) 0.0133(3) Uani d . 1
C C3 -0.24800(15) 0.80571(16) 0.12650(17) 0.0146(3) Uani d . 1
H H3 -0.3084 0.8153 0.0481 0.018 Uiso calc R 1
C C4 -0.19103(15) 0.91184(16) 0.19081(17) 0.0160(4) Uani d . 1
H H4 -0.2131 0.9930 0.1564 0.019 Uiso calc R 1
C C5 -0.10354(15) 0.89779(15) 0.30333(17) 0.0146(3) Uani d . 1
H H5 -0.0639 0.9695 0.3453 0.018 Uiso calc R 1
C C6 -0.07147(15) 0.77820(15) 0.35771(16) 0.0128(3) Uani d . 1
C C7 0.02158(15) 0.77112(16) 0.47516(16) 0.0134(3) Uani d . 1
H H7 0.0557 0.8486 0.5081 0.016 Uiso calc R 1
C C8 -0.35395(15) 0.59005(17) -0.00057(17) 0.0185(4) Uani d . 1
H H8A -0.4248 0.6325 0.0275 0.028 Uiso calc R 1
H H8B -0.3767 0.5067 -0.0372 0.028 Uiso calc R 1
H H8C -0.3214 0.6388 -0.0744 0.028 Uiso calc R 1
C C9 0.16306(14) 0.69566(15) 0.65644(16) 0.0136(3) Uani d . 1
H H9A 0.1512 0.6429 0.7392 0.016 Uiso calc R 1
H H9B 0.1613 0.7842 0.6862 0.016 Uiso calc R 1
C C10 0.28466(15) 0.66641(16) 0.60836(17) 0.0166(4) Uani d . 1
H H10A 0.2902 0.5756 0.5904 0.020 Uiso calc R 1
H H10B 0.2919 0.7107 0.5183 0.020 Uiso calc R 1
C C11 0.38687(15) 0.70517(15) 0.71811(18) 0.0161(4) Uani d . 1
H H11A 0.3781 0.6652 0.8103 0.019 Uiso calc R 1
H H11B 0.4645 0.6787 0.6881 0.019 Uiso calc R 1
C C12 0.47976(15) 0.88352(17) 0.82805(18) 0.0214(4) Uani d . 1
H H12A 0.4776 0.8444 0.9210 0.032 Uiso calc R 1
H H12B 0.4719 0.9743 0.8369 0.032 Uiso calc R 1
H H12C 0.5562 0.8639 0.7929 0.032 Uiso calc R 1

loop_
_atom_site_aniso_label
_atom_site_aniso_U_11
_atom_site_aniso_U_22
_atom_site_aniso_U_33
_atom_site_aniso_U_12
_atom_site_aniso_U_13
_atom_site_aniso_U_23
Cu1 0.01075(17) 0.01035(17) 0.01270(16) -0.00026(10) -0.00282(11) 0.00036(10)
N1 0.0102(7) 0.0140(7) 0.0128(6) -0.0004(6) 0.0000(6) -0.0016(6)
O1 0.0166(6) 0.0117(6) 0.0170(6) 0.0001(5) -0.0057(5) 0.0011(5)
O2 0.0164(6) 0.0158(6) 0.0163(6) -0.0019(5) -0.0061(5) -0.0006(5)
O3 0.0167(6) 0.0128(6) 0.0286(7) -0.0022(5) -0.0085(5) 0.0003(5)
C1 0.0108(8) 0.0133(8) 0.0133(7) 0.0012(7) 0.0033(6) 0.0004(6)
C2 0.0116(8) 0.0149(8) 0.0138(7) -0.0009(7) 0.0027(7) -0.0009(6)
C3 0.0114(8) 0.0191(9) 0.0130(7) 0.0020(7) 0.0002(6) 0.0032(7)
C4 0.0171(9) 0.0135(8) 0.0176(8) 0.0024(7) 0.0029(7) 0.0030(7)
C5 0.0165(9) 0.0108(8) 0.0169(8) -0.0004(7) 0.0032(7) -0.0011(7)
C6 0.0115(8) 0.0141(8) 0.0132(8) 0.0013(7) 0.0029(7) 0.0003(6)
C7 0.0136(8) 0.0120(8) 0.0149(8) -0.0014(6) 0.0024(7) -0.0026(6)
C8 0.0157(9) 0.0219(9) 0.0166(8) -0.0013(7) -0.0039(7) 0.0006(7)
C9 0.0115(8) 0.0143(8) 0.0140(8) -0.0008(7) -0.0025(6) -0.0021(6)
C10 0.0146(9) 0.0172(8) 0.0176(8) -0.0001(7) 0.0000(7) -0.0027(7)
C11 0.0136(8) 0.0145(8) 0.0198(8) 0.0005(7) 0.0002(7) -0.0012(7)
C12 0.0175(9) 0.0200(9) 0.0256(9) -0.0055(7) -0.0022(8) -0.0030(8)

loop_
_atom_type_symbol
_atom_type_description
_atom_type_scat_dispersion_real
_atom_type_scat_dispersion_imag
_atom_type_scat_source
C C 0.0033 0.0016 'International Tables Vol C Tables 4.2.6.8 and 6.1.1.4'
H H 0.0000 0.0000 'International Tables Vol C Tables 4.2.6.8 and 6.1.1.4'
O O 0.0106 0.0060 'International Tables Vol C Tables 4.2.6.8 and 6.1.1.4'
Cu Cu 0.3201 1.2651 'International Tables Vol C Tables 4.2.6.8 and 6.1.1.4'
N N 0.0061 0.0033 'International Tables Vol C Tables 4.2.6.8 and 6.1.1.4'

loop_
_geom_angle_atom_site_label_1
_geom_angle_atom_site_label_2
_geom_angle_atom_site_label_3
_geom_angle_site_symmetry_1
_geom_angle_site_symmetry_3
_geom_angle
O1 Cu1 O1 3_566 . 180.0
O1 Cu1 N1 3_566 3_566 92.11(5)
O1 Cu1 N1 . 3_566 87.89(5)
O1 Cu1 N1 3_566 . 87.89(5)
O1 Cu1 N1 . . 92.11(5)
N1 Cu1 N1 3_566 . 180.00(7)
C7 N1 C9 . . 115.41(14)
C7 N1 Cu1 . . 123.18(11)
C9 N1 Cu1 . . 121.36(10)
C1 O1 Cu1 . . 129.66(11)
C2 O2 C8 . . 116.66(13)
C12 O3 C11 . . 112.53(13)
O1 C1 C6 . . 124.41(15)
O1 C1 C2 . . 118.23(14)
C6 C1 C2 . . 117.35(14)
O2 C2 C3 . . 124.78(15)
O2 C2 C1 . . 114.10(14)
C3 C2 C1 . . 121.12(15)
C2 C3 C4 . . 120.37(15)
C2 C3 H3 . . 119.8
C4 C3 H3 . . 119.8
C5 C4 C3 . . 119.73(16)
C5 C4 H4 . . 120.1
C3 C4 H4 . . 120.1
C4 C5 C6 . . 120.85(16)
C4 C5 H5 . . 119.6
C6 C5 H5 . . 119.6
C1 C6 C5 . . 120.53(15)
C1 C6 C7 . . 121.93(15)
C5 C6 C7 . . 117.53(15)
N1 C7 C6 . . 128.21(16)
N1 C7 H7 . . 115.9
C6 C7 H7 . . 115.9
O2 C8 H8A . . 109.5
O2 C8 H8B . . 109.5
H8A C8 H8B . . 109.5
O2 C8 H8C . . 109.5
H8A C8 H8C . . 109.5
H8B C8 H8C . . 109.5
N1 C9 C10 . . 111.16(12)
N1 C9 H9A . . 109.4
C10 C9 H9A . . 109.4
N1 C9 H9B . . 109.4
C10 C9 H9B . . 109.4
H9A C9 H9B . . 108.0
C11 C10 C9 . . 111.67(13)
C11 C10 H10A . . 109.3
C9 C10 H10A . . 109.3
C11 C10 H10B . . 109.3
C9 C10 H10B . . 109.3
H10A C10 H10B . . 107.9
O3 C11 C10 . . 108.16(14)
O3 C11 H11A . . 110.1
C10 C11 H11A . . 110.1
O3 C11 H11B . . 110.1
C10 C11 H11B . . 110.1
H11A C11 H11B . . 108.4
O3 C12 H12A . . 109.5
O3 C12 H12B . . 109.5
H12A C12 H12B . . 109.5
O3 C12 H12C . . 109.5
H12A C12 H12C . . 109.5
H12B C12 H12C . . 109.5

loop_
_geom_bond_atom_site_label_1
_geom_bond_atom_site_label_2
_geom_bond_site_symmetry_2
_geom_bond_distance
Cu1 O1 3_566 1.9000(11)
Cu1 O1 . 1.9000(11)
Cu1 N1 3_566 2.0079(13)
Cu1 N1 . 2.0079(13)
N1 C7 . 1.293(2)
N1 C9 . 1.474(2)
O1 C1 . 1.3038(19)
O2 C2 . 1.3724(19)
O2 C8 . 1.4258(19)
O3 C12 . 1.415(2)
O3 C11 . 1.419(2)
C1 C6 . 1.408(2)
C1 C2 . 1.430(2)
C2 C3 . 1.378(2)
C3 C4 . 1.406(2)
C3 H3 . 0.9500
C4 C5 . 1.370(2)
C4 H4 . 0.9500
C5 C6 . 1.410(2)
C5 H5 . 0.9500
C6 C7 . 1.435(2)
C7 H7 . 0.9500
C8 H8A . 0.9800
C8 H8B . 0.9800
C8 H8C . 0.9800
C9 C10 . 1.522(2)
C9 H9A . 0.9900
C9 H9B . 0.9900
C10 C11 . 1.512(2)
C10 H10A . 0.9900
C10 H10B . 0.9900
C11 H11A . 0.9900
C11 H11B . 0.9900
C12 H12A . 0.9800
C12 H12B . 0.9800
C12 H12C . 0.9800

loop_
_geom_hbond_atom_site_label_D
_geom_hbond_atom_site_label_H
_geom_hbond_atom_site_label_A
_geom_hbond_site_symmetry_A
_geom_hbond_distance_DH
_geom_hbond_distance_HA
_geom_hbond_distance_DA
_geom_hbond_angle_DHA
_geom_hbond_publ_flag
C8 H8B O3 2_545 0.98 2.58 3.476(2) 151.4 y
C9 H9A O1 3_566 0.99 2.31 2.782(2) 108.3 y
C9 H9B O3 . 0.99 2.55 2.918(2) 102.0 y

loop_
_geom_torsion_atom_site_label_1
_geom_torsion_atom_site_label_2
_geom_torsion_atom_site_label_3
_geom_torsion_atom_site_label_4
_geom_torsion_site_symmetry_1
_geom_torsion
O1 Cu1 N1 C7 3_566 -173.21(13)
O1 Cu1 N1 C7 . 6.79(13)
O1 Cu1 N1 C9 3_566 4.07(11)
O1 Cu1 N1 C9 . -175.93(11)
N1 Cu1 O1 C1 3_566 172.75(14)
N1 Cu1 O1 C1 . -7.25(14)
Cu1 O1 C1 C6 . 4.5(2)
Cu1 O1 C1 C2 . -176.60(10)
C8 O2 C2 C3 . 0.2(2)
C8 O2 C2 C1 . 179.96(13)
O1 C1 C2 O2 . -1.3(2)
C6 C1 C2 O2 . 177.71(13)
O1 C1 C2 C3 . 178.53(14)
C6 C1 C2 C3 . -2.5(2)
O2 C2 C3 C4 . -178.62(14)
C1 C2 C3 C4 . 1.6(2)
C2 C3 C4 C5 . 0.4(2)
C3 C4 C5 C6 . -1.4(2)
O1 C1 C6 C5 . -179.61(15)
C2 C1 C6 C5 . 1.5(2)
O1 C1 C6 C7 . 1.2(3)
C2 C1 C6 C7 . -177.67(14)
C4 C5 C6 C1 . 0.4(2)
C4 C5 C6 C7 . 179.60(14)
C9 N1 C7 C6 . 178.39(15)
Cu1 N1 C7 C6 . -4.2(2)
C1 C6 C7 N1 . -1.1(3)
C5 C6 C7 N1 . 179.74(16)
C7 N1 C9 C10 . -101.17(16)
Cu1 N1 C9 C10 . 81.35(15)
N1 C9 C10 C11 . 172.66(13)
C12 O3 C11 C10 . -177.34(13)
C9 C10 C11 O3 . -64.55(18)
